data_4334025
loop_
_publ_author_name
'Wen Zhou'
'Addison N. Desnoyer'
'James A. Bailey'
'Brian O. Patrick'
'Kevin M. Smith'

_publ_section_title
;
 Direct Synthesis of Ligand-Based Radicals by the Addition of Bipyridine
 to Chromium(II) Compounds
;
_journal_name_full 'Inorganic Chemistry'
_journal_page_first 2271
_journal_page_last 2273
_journal_paper_doi 10.1021/ic302590g
_journal_volume 52
_journal_year 2013
_chemical_formula_sum 'C40 H62 Cr N2 O4'
_chemical_formula_weight 686.92
_chemical_name_systematic
;
 ?
;
_space_group_IT_number 14
_symmetry_cell_setting monoclinic
_symmetry_space_group_name_Hall '-P 2ybc'
_symmetry_space_group_name_H-M 'P 1 21/c 1'
_atom_sites_solution_hydrogens geom
_atom_sites_solution_primary direct
_atom_sites_solution_secondary difmap
_audit_creation_method SHELXL-97
_cell_angle_alpha 90.00
_cell_angle_beta 98.6660(10)
_cell_angle_gamma 90.00
_cell_formula_units_Z 4
_cell_length_a 10.1700(4)
_cell_length_b 25.4150(12)
_cell_length_c 18.1110(8)
_cell_measurement_reflns_used 9887
_cell_measurement_temperature 173(2)
_cell_measurement_theta_max 27.5475
_cell_measurement_theta_min 2.784
_cell_volume 4627.7(4)
_computing_structure_refinement 'SHELXL-97 (Sheldrick, 2008)'
_diffrn_ambient_temperature 173(2)
_diffrn_measured_fraction_theta_full 0.990
_diffrn_measured_fraction_theta_max 0.990
_diffrn_measurement_device_type 'Bruker X8 APEX II'
_diffrn_measurement_method 'area detector'
_diffrn_radiation_monochromator graphite
_diffrn_radiation_source 'fine-focus sealed tube'
_diffrn_radiation_type MoK\a
_diffrn_radiation_wavelength 0.71073
_diffrn_reflns_av_R_equivalents 0.0403
_diffrn_reflns_av_sigmaI/netI 0.0518
_diffrn_reflns_limit_h_max 12
_diffrn_reflns_limit_h_min -13
_diffrn_reflns_limit_k_max 33
_diffrn_reflns_limit_k_min -31
_diffrn_reflns_limit_l_max 23
_diffrn_reflns_limit_l_min -23
_diffrn_reflns_number 36932
_diffrn_reflns_theta_full 27.64
_diffrn_reflns_theta_max 27.64
_diffrn_reflns_theta_min 1.39
_exptl_absorpt_coefficient_mu 0.281
_exptl_absorpt_correction_T_max 0.972
_exptl_absorpt_correction_T_min 0.907
_exptl_absorpt_correction_type multi-scan
_exptl_crystal_colour black
_exptl_crystal_density_diffrn 0.986
_exptl_crystal_description prism
_exptl_crystal_F_000 1488
_exptl_crystal_size_max 0.200
_exptl_crystal_size_mid 0.125
_exptl_crystal_size_min 0.100
_platon_squeeze_details
;
;
_refine_diff_density_max 0.328
_refine_diff_density_min -0.335
_refine_diff_density_rms 0.050
_refine_ls_extinction_method none
_refine_ls_goodness_of_fit_ref 1.056
_refine_ls_hydrogen_treatment constr
_refine_ls_matrix_type full
_refine_ls_number_parameters 424
_refine_ls_number_reflns 10684
_refine_ls_number_restraints 0
_refine_ls_restrained_S_all 1.056
_refine_ls_R_factor_all 0.0690
_refine_ls_R_factor_gt 0.0432
_refine_ls_shift/su_max 0.001
_refine_ls_shift/su_mean 0.000
_refine_ls_structure_factor_coef Fsqd
_refine_ls_weighting_details 'calc w=1/[\s^2^(Fo^2^)+(0.0516P)^2^+0.1432P] where P=(Fo^2^+2Fc^2^)/3'
_refine_ls_weighting_scheme calc
_refine_ls_wR_factor_gt 0.0998
_refine_ls_wR_factor_ref 0.1061
_reflns_number_gt 7621
_reflns_number_total 10684
_reflns_threshold_expression >2\s(I)
_cod_data_source_file ic302590g_si_002_2.cif
_cod_data_source_block 1a_tBuAcac2_tBuBpy
_cod_original_sg_symbol_H-M 'P 21/c'
_cod_database_code 4334025

loop_
_symmetry_equiv_pos_as_xyz
'x, y, z'
'-x, y+1/2, -z+1/2'
'-x, -y, -z'
'x, -y-1/2, z-1/2'

loop_
_atom_site_label
_atom_site_type_symbol
_atom_site_fract_x
_atom_site_fract_y
_atom_site_fract_z
_atom_site_U_iso_or_equiv
_atom_site_adp_type
_atom_site_occupancy
_atom_site_symmetry_multiplicity
_atom_site_calc_flag
_atom_site_refinement_flags
C1 C 0.78922(14) 0.29047(6) 0.70383(9) 0.0151(3) Uani 1 1 d .
C2 C 0.77367(16) 0.34551(6) 0.70336(9) 0.0168(3) Uani 1 1 d .
H2 H 0.8470 0.3669 0.7234 0.020 Uiso 1 1 calc R
C3 C 0.65578(16) 0.36912(6) 0.67488(9) 0.0172(3) Uani 1 1 d .
C4 C 0.55093(16) 0.33511(7) 0.64357(10) 0.0213(4) Uani 1 1 d .
H4 H 0.4679 0.3495 0.6217 0.026 Uiso 1 1 calc R
C5 C 0.56875(15) 0.28217(7) 0.64468(10) 0.0200(4) Uani 1 1 d .
H5 H 0.4969 0.2606 0.6229 0.024 Uiso 1 1 calc R
C6 C 0.90728(15) 0.26279(6) 0.73208(9) 0.0153(3) Uani 1 1 d .
C7 C 1.02751(15) 0.28579(6) 0.76600(9) 0.0165(3) Uani 1 1 d .
H7 H 1.0337 0.3230 0.7693 0.020 Uiso 1 1 calc R
C8 C 1.13558(15) 0.25599(7) 0.79438(9) 0.0176(3) Uani 1 1 d .
C9 C 1.12002(16) 0.20063(7) 0.78763(10) 0.0219(4) Uani 1 1 d .
H9 H 1.1915 0.1781 0.8069 0.026 Uiso 1 1 calc R
C10 C 1.00340(15) 0.17957(7) 0.75368(10) 0.0203(4) Uani 1 1 d .
H10 H 0.9966 0.1424 0.7500 0.024 Uiso 1 1 calc R
C11 C 0.63353(17) 0.42828(7) 0.67614(10) 0.0216(4) Uani 1 1 d .
C12 C 0.5831(2) 0.44770(8) 0.59684(11) 0.0339(5) Uani 1 1 d .
H12A H 0.5689 0.4858 0.5977 0.051 Uiso 1 1 calc R
H12B H 0.4990 0.4301 0.5778 0.051 Uiso 1 1 calc R
H12C H 0.6491 0.4396 0.5643 0.051 Uiso 1 1 calc R
C13 C 0.76044(19) 0.45841(7) 0.70623(12) 0.0311(4) Uani 1 1 d .
H13A H 0.7412 0.4962 0.7062 0.047 Uiso 1 1 calc R
H13B H 0.8284 0.4515 0.6744 0.047 Uiso 1 1 calc R
H13C H 0.7930 0.4468 0.7573 0.047 Uiso 1 1 calc R
C14 C 0.52773(19) 0.43990(8) 0.72629(12) 0.0339(5) Uani 1 1 d .
H14A H 0.5127 0.4779 0.7279 0.051 Uiso 1 1 calc R
H14B H 0.5586 0.4269 0.7769 0.051 Uiso 1 1 calc R
H14C H 0.4444 0.4222 0.7060 0.051 Uiso 1 1 calc R
C15 C 1.26713(15) 0.27931(7) 0.83188(10) 0.0203(4) Uani 1 1 d .
C16 C 1.37789(16) 0.26097(8) 0.78828(11) 0.0280(4) Uani 1 1 d .
H16A H 1.3800 0.2224 0.7871 0.042 Uiso 1 1 calc R
H16B H 1.4639 0.2743 0.8129 0.042 Uiso 1 1 calc R
H16C H 1.3602 0.2746 0.7371 0.042 Uiso 1 1 calc R
C17 C 1.26520(17) 0.33906(8) 0.83352(12) 0.0317(5) Uani 1 1 d .
H17A H 1.3516 0.3521 0.8580 0.048 Uiso 1 1 calc R
H17B H 1.1953 0.3511 0.8613 0.048 Uiso 1 1 calc R
H17C H 1.2475 0.3526 0.7823 0.048 Uiso 1 1 calc R
C18 C 1.29622(17) 0.25907(8) 0.91240(10) 0.0284(4) Uani 1 1 d .
H18A H 1.2982 0.2205 0.9122 0.043 Uiso 1 1 calc R
H18B H 1.2265 0.2712 0.9403 0.043 Uiso 1 1 calc R
H18C H 1.3826 0.2725 0.9362 0.043 Uiso 1 1 calc R
C19 C 0.57834(15) 0.13862(6) 0.79068(9) 0.0173(3) Uani 1 1 d .
C20 C 0.47718(16) 0.11842(7) 0.73698(10) 0.0213(4) Uani 1 1 d .
H20 H 0.4179 0.0933 0.7527 0.026 Uiso 1 1 calc R
C21 C 0.45860(16) 0.13289(7) 0.66230(10) 0.0204(4) Uani 1 1 d .
C22 C 0.58854(16) 0.12208(7) 0.87328(9) 0.0205(4) Uani 1 1 d .
C23 C 0.68413(18) 0.07482(8) 0.88242(11) 0.0305(4) Uani 1 1 d .
H23A H 0.7698 0.0852 0.8684 0.046 Uiso 1 1 calc R
H23B H 0.6461 0.0460 0.8501 0.046 Uiso 1 1 calc R
H23C H 0.6974 0.0631 0.9346 0.046 Uiso 1 1 calc R
C24 C 0.64669(19) 0.16725(8) 0.92348(10) 0.0311(4) Uani 1 1 d .
H24A H 0.7328 0.1776 0.9100 0.047 Uiso 1 1 calc R
H24B H 0.6588 0.1558 0.9757 0.047 Uiso 1 1 calc R
H24C H 0.5858 0.1973 0.9169 0.047 Uiso 1 1 calc R
C25 C 0.45492(17) 0.10633(8) 0.89479(10) 0.0257(4) Uani 1 1 d .
H25A H 0.3945 0.1366 0.8886 0.039 Uiso 1 1 calc R
H25B H 0.4676 0.0948 0.9470 0.039 Uiso 1 1 calc R
H25C H 0.4167 0.0775 0.8626 0.039 Uiso 1 1 calc R
C26 C 0.33405(17) 0.11655(8) 0.60819(10) 0.0276(4) Uani 1 1 d .
C27 C 0.24744(18) 0.16599(9) 0.59475(12) 0.0385(5) Uani 1 1 d .
H27A H 0.2213 0.1776 0.6421 0.058 Uiso 1 1 calc R
H27B H 0.1677 0.1580 0.5590 0.058 Uiso 1 1 calc R
H27C H 0.2980 0.1940 0.5746 0.058 Uiso 1 1 calc R
C28 C 0.3767(2) 0.09833(9) 0.53543(12) 0.0424(5) Uani 1 1 d .
H28A H 0.4320 0.0667 0.5446 0.064 Uiso 1 1 calc R
H28B H 0.4279 0.1263 0.5156 0.064 Uiso 1 1 calc R
H28C H 0.2977 0.0902 0.4991 0.064 Uiso 1 1 calc R
C29 C 0.2528(2) 0.07381(10) 0.63959(13) 0.0533(7) Uani 1 1 d .
H29A H 0.2269 0.0859 0.6867 0.080 Uiso 1 1 calc R
H29B H 0.3064 0.0418 0.6484 0.080 Uiso 1 1 calc R
H29C H 0.1728 0.0663 0.6037 0.080 Uiso 1 1 calc R
C30 C 0.81165(15) 0.07923(7) 0.63032(10) 0.0193(4) Uani 1 1 d .
C31 C 0.83185(16) 0.09782(7) 0.56062(10) 0.0217(4) Uani 1 1 d .
H31 H 0.8643 0.0738 0.5274 0.026 Uiso 1 1 calc R
C32 C 0.80722(15) 0.14971(7) 0.53645(10) 0.0197(4) Uani 1 1 d .
C33 C 0.82780(17) 0.02081(7) 0.65070(11) 0.0243(4) Uani 1 1 d .
C34 C 0.89645(19) -0.01130(7) 0.59585(12) 0.0335(5) Uani 1 1 d .
H34A H 0.9032 -0.0481 0.6120 0.050 Uiso 1 1 calc R
H34B H 0.9857 0.0028 0.5946 0.050 Uiso 1 1 calc R
H34C H 0.8443 -0.0091 0.5458 0.050 Uiso 1 1 calc R
C35 C 0.9079(2) 0.01600(8) 0.72802(12) 0.0435(6) Uani 1 1 d .
H35A H 0.9186 -0.0213 0.7416 0.065 Uiso 1 1 calc R
H35B H 0.8612 0.0341 0.7642 0.065 Uiso 1 1 calc R
H35C H 0.9956 0.0320 0.7283 0.065 Uiso 1 1 calc R
C36 C 0.6878(2) -0.00101(8) 0.65071(14) 0.0398(5) Uani 1 1 d .
H36A H 0.6932 -0.0385 0.6634 0.060 Uiso 1 1 calc R
H36B H 0.6356 0.0035 0.6010 0.060 Uiso 1 1 calc R
H36C H 0.6448 0.0180 0.6877 0.060 Uiso 1 1 calc R
C37 C 0.82361(17) 0.16723(8) 0.45746(10) 0.0249(4) Uani 1 1 d .
C38 C 0.89871(19) 0.12701(8) 0.41657(11) 0.0339(5) Uani 1 1 d .
H38A H 0.9062 0.1402 0.3665 0.051 Uiso 1 1 calc R
H38B H 0.8501 0.0936 0.4124 0.051 Uiso 1 1 calc R
H38C H 0.9878 0.1215 0.4446 0.051 Uiso 1 1 calc R
C39 C 0.68317(18) 0.17507(9) 0.41423(11) 0.0362(5) Uani 1 1 d .
H39A H 0.6351 0.2008 0.4404 0.054 Uiso 1 1 calc R
H39B H 0.6354 0.1415 0.4109 0.054 Uiso 1 1 calc R
H39C H 0.6893 0.1879 0.3638 0.054 Uiso 1 1 calc R
C40 C 0.89850(19) 0.21956(8) 0.46186(11) 0.0325(4) Uani 1 1 d .
H40A H 0.8514 0.2455 0.4882 0.049 Uiso 1 1 calc R
H40B H 0.9036 0.2322 0.4113 0.049 Uiso 1 1 calc R
H40C H 0.9886 0.2145 0.4889 0.049 Uiso 1 1 calc R
N1 N 0.68389(12) 0.25819(5) 0.67525(7) 0.0151(3) Uani 1 1 d .
N2 N 0.89644(12) 0.20875(5) 0.72478(7) 0.0148(3) Uani 1 1 d .
O1 O 0.66961(10) 0.16944(4) 0.77672(6) 0.0169(2) Uani 1 1 d .
O2 O 0.53796(10) 0.16220(4) 0.63291(6) 0.0185(2) Uani 1 1 d .
O3 O 0.77519(11) 0.10721(4) 0.68170(6) 0.0174(2) Uani 1 1 d .
O4 O 0.76558(10) 0.18545(4) 0.57589(6) 0.0188(2) Uani 1 1 d .
Cr1 Cr 0.72026(2) 0.181295(10) 0.677375(14) 0.01443(7) Uani 1 1 d .

loop_
_atom_site_aniso_label
_atom_site_aniso_U_11
_atom_site_aniso_U_22
_atom_site_aniso_U_33
_atom_site_aniso_U_23
_atom_site_aniso_U_13
_atom_site_aniso_U_12
C1 0.0159(7) 0.0156(8) 0.0145(8) -0.0025(7) 0.0043(6) -0.0011(6)
C2 0.0182(8) 0.0153(8) 0.0171(8) -0.0019(7) 0.0036(6) -0.0015(7)
C3 0.0218(8) 0.0145(8) 0.0166(8) -0.0022(7) 0.0068(6) 0.0020(7)
C4 0.0169(8) 0.0209(9) 0.0261(9) -0.0009(7) 0.0030(7) 0.0036(7)
C5 0.0147(8) 0.0215(9) 0.0239(9) -0.0029(7) 0.0030(6) -0.0013(7)
C6 0.0171(7) 0.0145(8) 0.0156(8) -0.0020(6) 0.0070(6) -0.0005(6)
C7 0.0188(8) 0.0130(8) 0.0184(8) -0.0046(7) 0.0052(6) -0.0018(6)
C8 0.0161(7) 0.0201(9) 0.0171(8) -0.0038(7) 0.0042(6) 0.0002(7)
C9 0.0163(8) 0.0185(9) 0.0302(10) -0.0023(8) 0.0006(7) 0.0034(7)
C10 0.0187(8) 0.0144(8) 0.0277(9) -0.0026(7) 0.0028(7) 0.0005(7)
C11 0.0278(9) 0.0141(8) 0.0227(9) -0.0024(7) 0.0031(7) 0.0062(7)
C12 0.0533(12) 0.0172(9) 0.0289(11) 0.0015(8) -0.0012(9) 0.0029(9)
C13 0.0374(10) 0.0135(9) 0.0408(12) -0.0036(8) 0.0004(9) 0.0026(8)
C14 0.0418(11) 0.0249(10) 0.0368(12) -0.0066(9) 0.0117(9) 0.0097(9)
C15 0.0142(8) 0.0216(9) 0.0243(9) -0.0056(7) 0.0008(6) -0.0007(7)
C16 0.0152(8) 0.0377(11) 0.0312(11) -0.0084(9) 0.0041(7) -0.0036(8)
C17 0.0203(9) 0.0248(10) 0.0474(13) -0.0076(9) -0.0035(8) -0.0036(8)
C18 0.0228(9) 0.0347(11) 0.0268(10) -0.0079(9) 0.0006(7) 0.0006(8)
C19 0.0174(8) 0.0154(8) 0.0193(9) -0.0004(7) 0.0034(6) 0.0031(6)
C20 0.0198(8) 0.0193(9) 0.0247(9) -0.0010(7) 0.0029(7) -0.0063(7)
C21 0.0203(8) 0.0161(8) 0.0242(9) -0.0020(7) 0.0012(7) -0.0014(7)
C22 0.0241(8) 0.0190(9) 0.0185(9) 0.0009(7) 0.0034(7) 0.0005(7)
C23 0.0296(10) 0.0355(11) 0.0260(10) 0.0055(9) 0.0034(8) 0.0099(8)
C24 0.0382(11) 0.0347(11) 0.0200(9) -0.0027(8) 0.0036(8) -0.0102(9)
C25 0.0252(9) 0.0316(11) 0.0210(9) 0.0053(8) 0.0051(7) 0.0001(8)
C26 0.0244(9) 0.0335(11) 0.0222(10) 0.0055(8) -0.0051(7) -0.0128(8)
C27 0.0236(9) 0.0558(15) 0.0329(11) 0.0092(10) -0.0064(8) -0.0008(9)
C28 0.0471(12) 0.0446(14) 0.0320(12) -0.0131(10) -0.0049(10) -0.0154(11)
C29 0.0483(13) 0.0626(17) 0.0418(14) 0.0135(12) -0.0162(10) -0.0398(12)
C30 0.0126(7) 0.0175(9) 0.0273(10) -0.0045(7) 0.0010(6) -0.0020(6)
C31 0.0223(8) 0.0188(9) 0.0248(9) -0.0065(7) 0.0063(7) 0.0010(7)
C32 0.0132(7) 0.0224(9) 0.0230(9) -0.0031(7) 0.0015(6) -0.0006(7)
C33 0.0245(9) 0.0159(9) 0.0340(11) -0.0020(8) 0.0094(8) 0.0014(7)
C34 0.0332(10) 0.0186(10) 0.0528(13) -0.0080(9) 0.0201(9) -0.0007(8)
C35 0.0604(14) 0.0245(11) 0.0439(14) 0.0027(10) 0.0025(11) 0.0157(10)
C36 0.0372(11) 0.0168(10) 0.0709(16) -0.0005(10) 0.0255(11) -0.0025(8)
C37 0.0226(9) 0.0323(11) 0.0208(9) -0.0010(8) 0.0067(7) 0.0076(7)
C38 0.0391(11) 0.0406(12) 0.0250(10) 0.0001(9) 0.0139(8) 0.0126(9)
C39 0.0270(10) 0.0567(15) 0.0237(10) -0.0005(10) -0.0003(8) 0.0095(9)
C40 0.0339(10) 0.0351(11) 0.0312(11) 0.0089(9) 0.0132(8) 0.0038(9)
N1 0.0144(6) 0.0146(7) 0.0170(7) -0.0017(6) 0.0043(5) -0.0010(5)
N2 0.0149(6) 0.0132(7) 0.0170(7) -0.0012(6) 0.0044(5) 0.0009(5)
O1 0.0163(5) 0.0160(6) 0.0186(6) -0.0022(5) 0.0033(4) -0.0031(4)
O2 0.0180(6) 0.0164(6) 0.0209(6) -0.0001(5) 0.0022(5) -0.0033(5)
O3 0.0206(6) 0.0117(6) 0.0204(6) -0.0032(5) 0.0046(5) -0.0009(5)
O4 0.0207(6) 0.0179(6) 0.0186(6) -0.0015(5) 0.0056(5) 0.0024(5)
Cr1 0.01407(12) 0.01210(13) 0.01740(14) -0.00202(11) 0.00332(9) -0.00101(10)

loop_
_atom_type_symbol
_atom_type_description
_atom_type_scat_dispersion_real
_atom_type_scat_dispersion_imag
_atom_type_scat_source
C C 0.0033 0.0016 'International Tables Vol C Tables 4.2.6.8 and 6.1.1.4'
H H 0.0000 0.0000 'International Tables Vol C Tables 4.2.6.8 and 6.1.1.4'
N N 0.0061 0.0033 'International Tables Vol C Tables 4.2.6.8 and 6.1.1.4'
O O 0.0106 0.0060 'International Tables Vol C Tables 4.2.6.8 and 6.1.1.4'
Cr Cr 0.3209 0.6236 'International Tables Vol C Tables 4.2.6.8 and 6.1.1.4'

loop_
_geom_angle_atom_site_label_1
_geom_angle_atom_site_label_2
_geom_angle_atom_site_label_3
_geom_angle
N1 C1 C2 120.40(14)
N1 C1 C6 113.92(14)
C2 C1 C6 125.68(14)
C3 C2 C1 121.91(15)
C3 C2 H2 119.0
C1 C2 H2 119.0
C2 C3 C4 116.42(15)
C2 C3 C11 123.42(15)
C4 C3 C11 120.15(14)
C5 C4 C3 120.40(15)
C5 C4 H4 119.8
C3 C4 H4 119.8
C4 C5 N1 123.67(15)
C4 C5 H5 118.2
N1 C5 H5 118.2
N2 C6 C7 120.34(14)
N2 C6 C1 114.03(13)
C7 C6 C1 125.63(15)
C8 C7 C6 121.90(15)
C8 C7 H7 119.1
C6 C7 H7 119.1
C7 C8 C9 116.31(14)
C7 C8 C15 123.54(15)
C9 C8 C15 120.15(14)
C10 C9 C8 120.48(15)
C10 C9 H9 119.8
C8 C9 H9 119.8
N2 C10 C9 123.62(16)
N2 C10 H10 118.2
C9 C10 H10 118.2
C3 C11 C13 112.39(14)
C3 C11 C12 109.50(14)
C13 C11 C12 108.57(15)
C3 C11 C14 108.51(14)
C13 C11 C14 108.76(15)
C12 C11 C14 109.06(15)
C11 C12 H12A 109.5
C11 C12 H12B 109.5
H12A C12 H12B 109.5
C11 C12 H12C 109.5
H12A C12 H12C 109.5
H12B C12 H12C 109.5
C11 C13 H13A 109.5
C11 C13 H13B 109.5
H13A C13 H13B 109.5
C11 C13 H13C 109.5
H13A C13 H13C 109.5
H13B C13 H13C 109.5
C11 C14 H14A 109.5
C11 C14 H14B 109.5
H14A C14 H14B 109.5
C11 C14 H14C 109.5
H14A C14 H14C 109.5
H14B C14 H14C 109.5
C17 C15 C8 112.57(14)
C17 C15 C18 108.55(15)
C8 C15 C18 108.90(14)
C17 C15 C16 108.94(15)
C8 C15 C16 108.29(14)
C18 C15 C16 109.56(14)
C15 C16 H16A 109.5
C15 C16 H16B 109.5
H16A C16 H16B 109.5
C15 C16 H16C 109.5
H16A C16 H16C 109.5
H16B C16 H16C 109.5
C15 C17 H17A 109.5
C15 C17 H17B 109.5
H17A C17 H17B 109.5
C15 C17 H17C 109.5
H17A C17 H17C 109.5
H17B C17 H17C 109.5
C15 C18 H18A 109.5
C15 C18 H18B 109.5
H18A C18 H18B 109.5
C15 C18 H18C 109.5
H18A C18 H18C 109.5
H18B C18 H18C 109.5
O1 C19 C20 124.76(15)
O1 C19 C22 114.66(14)
C20 C19 C22 120.54(14)
C21 C20 C19 123.87(15)
C21 C20 H20 118.1
C19 C20 H20 118.1
O2 C21 C20 124.15(15)
O2 C21 C26 113.90(15)
C20 C21 C26 121.89(15)
C25 C22 C24 109.01(14)
C25 C22 C23 109.95(15)
C24 C22 C23 109.94(15)
C25 C22 C19 112.81(14)
C24 C22 C19 109.63(14)
C23 C22 C19 105.44(14)
C22 C23 H23A 109.5
C22 C23 H23B 109.5
H23A C23 H23B 109.5
C22 C23 H23C 109.5
H23A C23 H23C 109.5
H23B C23 H23C 109.5
C22 C24 H24A 109.5
C22 C24 H24B 109.5
H24A C24 H24B 109.5
C22 C24 H24C 109.5
H24A C24 H24C 109.5
H24B C24 H24C 109.5
C22 C25 H25A 109.5
C22 C25 H25B 109.5
H25A C25 H25B 109.5
C22 C25 H25C 109.5
H25A C25 H25C 109.5
H25B C25 H25C 109.5
C28 C26 C29 110.34(18)
C28 C26 C27 110.13(17)
C29 C26 C27 108.19(17)
C28 C26 C21 108.64(15)
C29 C26 C21 113.29(15)
C27 C26 C21 106.16(15)
C26 C27 H27A 109.5
C26 C27 H27B 109.5
H27A C27 H27B 109.5
C26 C27 H27C 109.5
H27A C27 H27C 109.5
H27B C27 H27C 109.5
C26 C28 H28A 109.5
C26 C28 H28B 109.5
H28A C28 H28B 109.5
C26 C28 H28C 109.5
H28A C28 H28C 109.5
H28B C28 H28C 109.5
C26 C29 H29A 109.5
C26 C29 H29B 109.5
H29A C29 H29B 109.5
C26 C29 H29C 109.5
H29A C29 H29C 109.5
H29B C29 H29C 109.5
O3 C30 C31 125.01(16)
O3 C30 C33 113.48(15)
C31 C30 C33 121.48(15)
C30 C31 C32 124.02(16)
C30 C31 H31 118.0
C32 C31 H31 118.0
O4 C32 C31 123.92(16)
O4 C32 C37 114.26(15)
C31 C32 C37 121.77(15)
C35 C33 C36 109.99(17)
C35 C33 C34 108.80(16)
C36 C33 C34 108.80(15)
C35 C33 C30 108.90(15)
C36 C33 C30 106.59(14)
C34 C33 C30 113.72(15)
C33 C34 H34A 109.5
C33 C34 H34B 109.5
H34A C34 H34B 109.5
C33 C34 H34C 109.5
H34A C34 H34C 109.5
H34B C34 H34C 109.5
C33 C35 H35A 109.5
C33 C35 H35B 109.5
H35A C35 H35B 109.5
C33 C35 H35C 109.5
H35A C35 H35C 109.5
H35B C35 H35C 109.5
C33 C36 H36A 109.5
C33 C36 H36B 109.5
H36A C36 H36B 109.5
C33 C36 H36C 109.5
H36A C36 H36C 109.5
H36B C36 H36C 109.5
C40 C37 C32 109.14(15)
C40 C37 C38 108.97(15)
C32 C37 C38 112.95(15)
C40 C37 C39 109.38(16)
C32 C37 C39 106.88(14)
C38 C37 C39 109.46(15)
C37 C38 H38A 109.5
C37 C38 H38B 109.5
H38A C38 H38B 109.5
C37 C38 H38C 109.5
H38A C38 H38C 109.5
H38B C38 H38C 109.5
C37 C39 H39A 109.5
C37 C39 H39B 109.5
H39A C39 H39B 109.5
C37 C39 H39C 109.5
H39A C39 H39C 109.5
H39B C39 H39C 109.5
C37 C40 H40A 109.5
C37 C40 H40B 109.5
H40A C40 H40B 109.5
C37 C40 H40C 109.5
H40A C40 H40C 109.5
H40B C40 H40C 109.5
C5 N1 C1 117.12(14)
C5 N1 Cr1 126.43(11)
C1 N1 Cr1 116.33(10)
C10 N2 C6 117.32(13)
C10 N2 Cr1 126.31(11)
C6 N2 Cr1 116.27(10)
C19 O1 Cr1 125.23(10)
C21 O2 Cr1 126.24(11)
C30 O3 Cr1 128.37(11)
C32 O4 Cr1 129.38(11)
O3 Cr1 O4 89.05(5)
O3 Cr1 O2 91.41(5)
O4 Cr1 O2 88.27(5)
O3 Cr1 O1 85.91(5)
O4 Cr1 O1 174.02(5)
O2 Cr1 O1 88.63(5)
O3 Cr1 N1 174.24(5)
O4 Cr1 N1 89.90(5)
O2 Cr1 N1 94.22(5)
O1 Cr1 N1 95.43(5)
O3 Cr1 N2 94.98(5)
O4 Cr1 N2 93.54(5)
O2 Cr1 N2 173.38(5)
O1 Cr1 N2 90.11(5)
N1 Cr1 N2 79.44(5)

loop_
_geom_bond_atom_site_label_1
_geom_bond_atom_site_label_2
_geom_bond_distance
C1 N1 1.386(2)
C1 C2 1.408(2)
C1 C6 1.419(2)
C2 C3 1.370(2)
C2 H2 0.9500
C3 C4 1.423(2)
C3 C11 1.521(2)
C4 C5 1.357(2)
C4 H4 0.9500
C5 N1 1.362(2)
C5 H5 0.9500
C6 N2 1.382(2)
C6 C7 1.410(2)
C7 C8 1.369(2)
C7 H7 0.9500
C8 C9 1.419(2)
C8 C15 1.526(2)
C9 C10 1.361(2)
C9 H9 0.9500
C10 N2 1.355(2)
C10 H10 0.9500
C11 C13 1.529(3)
C11 C12 1.532(3)
C11 C14 1.538(2)
C12 H12A 0.9800
C12 H12B 0.9800
C12 H12C 0.9800
C13 H13A 0.9800
C13 H13B 0.9800
C13 H13C 0.9800
C14 H14A 0.9800
C14 H14B 0.9800
C14 H14C 0.9800
C15 C17 1.519(3)
C15 C18 1.532(3)
C15 C16 1.542(2)
C16 H16A 0.9800
C16 H16B 0.9800
C16 H16C 0.9800
C17 H17A 0.9800
C17 H17B 0.9800
C17 H17C 0.9800
C18 H18A 0.9800
C18 H18B 0.9800
C18 H18C 0.9800
C19 O1 1.2687(18)
C19 C20 1.402(2)
C19 C22 1.542(2)
C20 C21 1.387(2)
C20 H20 0.9500
C21 O2 1.2725(19)
C21 C26 1.537(2)
C22 C25 1.523(2)
C22 C24 1.527(3)
C22 C23 1.538(2)
C23 H23A 0.9800
C23 H23B 0.9800
C23 H23C 0.9800
C24 H24A 0.9800
C24 H24B 0.9800
C24 H24C 0.9800
C25 H25A 0.9800
C25 H25B 0.9800
C25 H25C 0.9800
C26 C28 1.520(3)
C26 C29 1.526(3)
C26 C27 1.533(3)
C27 H27A 0.9800
C27 H27B 0.9800
C27 H27C 0.9800
C28 H28A 0.9800
C28 H28B 0.9800
C28 H28C 0.9800
C29 H29A 0.9800
C29 H29B 0.9800
C29 H29C 0.9800
C30 O3 1.2702(19)
C30 C31 1.392(2)
C30 C33 1.533(2)
C31 C32 1.400(2)
C31 H31 0.9500
C32 O4 1.2673(19)
C32 C37 1.531(2)
C33 C35 1.515(3)
C33 C36 1.528(2)
C33 C34 1.533(2)
C34 H34A 0.9800
C34 H34B 0.9800
C34 H34C 0.9800
C35 H35A 0.9800
C35 H35B 0.9800
C35 H35C 0.9800
C36 H36A 0.9800
C36 H36B 0.9800
C36 H36C 0.9800
C37 C40 1.529(3)
C37 C38 1.532(2)
C37 C39 1.535(2)
C38 H38A 0.9800
C38 H38B 0.9800
C38 H38C 0.9800
C39 H39A 0.9800
C39 H39B 0.9800
C39 H39C 0.9800
C40 H40A 0.9800
C40 H40B 0.9800
C40 H40C 0.9800
N1 Cr1 1.9883(14)
N2 Cr1 1.9927(13)
O1 Cr1 1.9679(11)
O2 Cr1 1.9676(11)
O3 Cr1 1.9621(11)
O4 Cr1 1.9639(11)

loop_
_geom_torsion_atom_site_label_1
_geom_torsion_atom_site_label_2
_geom_torsion_atom_site_label_3
_geom_torsion_atom_site_label_4
_geom_torsion
N1 C1 C2 C3 -0.2(2)
C6 C1 C2 C3 179.99(15)
C1 C2 C3 C4 -2.0(2)
C1 C2 C3 C11 177.53(15)
C2 C3 C4 C5 1.8(2)
C11 C3 C4 C5 -177.66(15)
C3 C4 C5 N1 0.5(3)
N1 C1 C6 N2 1.06(19)
C2 C1 C6 N2 -179.12(15)
N1 C1 C6 C7 -178.17(14)
C2 C1 C6 C7 1.7(3)
N2 C6 C7 C8 -1.7(2)
C1 C6 C7 C8 177.49(15)
C6 C7 C8 C9 0.1(2)
C6 C7 C8 C15 -179.64(14)
C7 C8 C9 C10 0.8(2)
C15 C8 C9 C10 -179.43(15)
C8 C9 C10 N2 -0.2(3)
C2 C3 C11 C13 5.1(2)
C4 C3 C11 C13 -175.46(15)
C2 C3 C11 C12 125.82(18)
C4 C3 C11 C12 -54.7(2)
C2 C3 C11 C14 -115.23(18)
C4 C3 C11 C14 64.2(2)
C7 C8 C15 C17 -0.6(2)
C9 C8 C15 C17 179.68(16)
C7 C8 C15 C18 119.87(17)
C9 C8 C15 C18 -59.9(2)
C7 C8 C15 C16 -121.07(18)
C9 C8 C15 C16 59.2(2)
O1 C19 C20 C21 -5.1(3)
C22 C19 C20 C21 177.52(16)
C19 C20 C21 O2 6.8(3)
C19 C20 C21 C26 -170.13(16)
O1 C19 C22 C25 155.04(14)
C20 C19 C22 C25 -27.3(2)
O1 C19 C22 C24 33.36(19)
C20 C19 C22 C24 -148.98(16)
O1 C19 C22 C23 -84.95(17)
C20 C19 C22 C23 92.71(18)
O2 C21 C26 C28 46.6(2)
C20 C21 C26 C28 -136.25(18)
O2 C21 C26 C29 169.56(18)
C20 C21 C26 C29 -13.3(3)
O2 C21 C26 C27 -71.85(19)
C20 C21 C26 C27 105.34(19)
O3 C30 C31 C32 -3.7(3)
C33 C30 C31 C32 174.10(15)
C30 C31 C32 O4 1.0(3)
C30 C31 C32 C37 -176.42(15)
O3 C30 C33 C35 -47.58(19)
C31 C30 C33 C35 134.37(17)
O3 C30 C33 C36 71.04(19)
C31 C30 C33 C36 -107.01(18)
O3 C30 C33 C34 -169.07(15)
C31 C30 C33 C34 12.9(2)
O4 C32 C37 C40 47.53(19)
C31 C32 C37 C40 -134.84(16)
O4 C32 C37 C38 168.90(15)
C31 C32 C37 C38 -13.5(2)
O4 C32 C37 C39 -70.65(19)
C31 C32 C37 C39 106.98(18)
C4 C5 N1 C1 -2.7(2)
C4 C5 N1 Cr1 -178.51(13)
C2 C1 N1 C5 2.5(2)
C6 C1 N1 C5 -177.68(14)
C2 C1 N1 Cr1 178.76(12)
C6 C1 N1 Cr1 -1.41(17)
C9 C10 N2 C6 -1.4(2)
C9 C10 N2 Cr1 -177.76(13)
C7 C6 N2 C10 2.3(2)
C1 C6 N2 C10 -177.01(13)
C7 C6 N2 Cr1 179.01(11)
C1 C6 N2 Cr1 -0.26(17)
C20 C19 O1 Cr1 -17.2(2)
C22 C19 O1 Cr1 160.38(10)
C20 C21 O2 Cr1 14.2(2)
C26 C21 O2 Cr1 -168.71(11)
C31 C30 O3 Cr1 6.4(2)
C33 C30 O3 Cr1 -171.58(10)
C31 C32 O4 Cr1 -1.2(2)
C37 C32 O4 Cr1 176.37(10)
C30 O3 Cr1 O4 -5.00(13)
C30 O3 Cr1 O2 83.24(13)
C30 O3 Cr1 O1 171.77(13)
C30 O3 Cr1 N1 -84.5(5)
C30 O3 Cr1 N2 -98.48(13)
C32 O4 Cr1 O3 2.49(13)
C32 O4 Cr1 O2 -88.96(13)
C32 O4 Cr1 O1 -30.1(5)
C32 O4 Cr1 N1 176.82(13)
C32 O4 Cr1 N2 97.41(13)
C21 O2 Cr1 O3 60.39(13)
C21 O2 Cr1 O4 149.40(13)
C21 O2 Cr1 O1 -25.48(13)
C21 O2 Cr1 N1 -120.83(13)
C21 O2 Cr1 N2 -104.6(5)
C19 O1 Cr1 O3 -64.81(12)
C19 O1 Cr1 O4 -32.1(5)
C19 O1 Cr1 O2 26.71(12)
C19 O1 Cr1 N1 120.81(12)
C19 O1 Cr1 N2 -159.79(12)
C5 N1 Cr1 O3 162.7(5)
C1 N1 Cr1 O3 -13.2(6)
C5 N1 Cr1 O4 83.23(13)
C1 N1 Cr1 O4 -92.64(11)
C5 N1 Cr1 O2 -5.02(13)
C1 N1 Cr1 O2 179.10(11)
C5 N1 Cr1 O1 -94.05(13)
C1 N1 Cr1 O1 90.08(11)
C5 N1 Cr1 N2 176.86(14)
C1 N1 Cr1 N2 0.98(11)
C10 N2 Cr1 O3 -5.38(13)
C6 N2 Cr1 O3 178.21(11)
C10 N2 Cr1 O4 -94.73(13)
C6 N2 Cr1 O4 88.85(11)
C10 N2 Cr1 O2 159.5(4)
C6 N2 Cr1 O2 -16.9(5)
C10 N2 Cr1 O1 80.53(13)
C6 N2 Cr1 O1 -95.88(11)
C10 N2 Cr1 N1 176.03(14)
C6 N2 Cr1 N1 -0.38(11)

loop_
_platon_squeeze_void_nr
_platon_squeeze_void_average_x
_platon_squeeze_void_average_y
_platon_squeeze_void_average_z
_platon_squeeze_void_volume
_platon_squeeze_void_count_electrons
_platon_squeeze_void_content
1 0.000 0.000 0.000 429 105 ' '
2 0.000 0.500 0.500 429 105 ' '
3 0.383 0.538 0.061 22 1 ' '
4 0.382 0.962 0.561 22 1 ' '
5 0.617 0.038 0.439 22 1 ' '
6 0.617 0.462 0.939 22 1 ' '
